data_5910105
loop_
_publ_author_name
'Wyckoff, R. W. G.'

_publ_section_title
;
Page 65 from the second edition supplement of The Structure of Crystals by 
Wyckoff R W G. published by Reinhold PublishingCorporation, INC, Camden,N. J.
in 1935 & http://database.iem.ac.ru/mincryst/
;
_journal_name_full 'The second edition supplement of The Structure of Crystals'
_journal_page_first 65
_journal_page_last 65
_journal_year 1935
_chemical_formula_structural Li3PO4
_chemical_formula_sum 'Li3 O4 P'
_chemical_name_systematic Lithiophosphate
_symmetry_cell_setting orthorhombic
_symmetry_space_group_name_Hall '-P 2n 2ac'
_symmetry_space_group_name_H-M 'P c m n'
_audit_creation_date 2005-08-12
_audit_creation_method
;
Page 65 from the second edition supplement of The Structure of Crystals by 
Wyckoff R W G. published by Reinhold PublishingCorporation, INC, Camden,N. J.
in 1935 & http://database.iem.ac.ru/mincryst/
;
_audit_update_record 'created by Girish Upreti, Portland State University'
_cell_angle_alpha 90
_cell_angle_beta 90
_cell_angle_gamma 90
_cell_length_a 4.86
_cell_length_b 6.07
_cell_length_c 10.26
_cell_volume 302.672
_cod_depositor_comments
;

Corrected Li2 x position from 0.306 to 0.206 as from the reference 

Luca Lutterotti  3/5/2013
;
_cod_original_sg_symbol_H-M 'P m n 2'
_cod_original_formula_sum 'Li3 P O4'
_cod_database_code 5910105

loop_
_atom_site_fract_x
_atom_site_fract_y
_atom_site_fract_z
_atom_site_label
0.30300 0.50130 0.16350 Li1
0.20600 0.75000 0.42330 Li2
0.30880 0.25000 0.41140 P
0.20380 0.04450 0.34170 O1
0.29410 0.25000 0.05000 O2
0.11930 0.75000 0.09000 O3
